data_4302733
loop_
_publ_author_name
'Yue-Peng Cai'
'Xiu-Xia Zhou'
'Zheng-Yuan Zhou'
'Shi-Zheng Zhu'
'Praveen K. Thallapally'
'Jun Liu'

_publ_contact_author_address
;      
Energy and Environment Division
Pacific Northwest National Laboratory
Richland, WA 99352   USA
;
_publ_contact_author_email praveen.thallapally@pnl.gov
_publ_contact_author_fax '+1 (509)371 7249'
_publ_contact_author_name 'Praveen K. Thallapally'
_publ_contact_author_phone '+1 (509)371 7183'
_publ_section_title
;
Single-Crystal-to-Single-Crystal Transformation in a One-Dimensional
Ag-Eu Helical System
;
_journal_name_full 'Inorganic Chemistry'
_journal_page_first 6341
_journal_page_last 6343
_journal_paper_doi 10.1021/ic9007125
_journal_volume 48
_journal_year 2009
_chemical_formula_moiety 'C14 H12 Ag Eu N2 O11, H2 O'
_chemical_formula_sum 'C14 H14 Ag Eu N2 O12'
_chemical_formula_weight 662.10
_chemical_name_systematic
;

 ?

;
_space_group_IT_number 14
_symmetry_cell_setting monoclinic
_symmetry_space_group_name_Hall '-P 2yn'
_symmetry_space_group_name_H-M 'P 1 21/n 1'
_atom_sites_solution_hydrogens geom
_atom_sites_solution_primary direct
_atom_sites_solution_secondary difmap
_audit_creation_method SHELXL-97
_cell_angle_alpha 90.00
_cell_angle_beta 103.046(2)
_cell_angle_gamma 90.00
_cell_formula_units_Z 4
_cell_length_a 13.7248(6)
_cell_length_b 7.4407(3)
_cell_length_c 19.3497(8)
_cell_measurement_reflns_used 7227
_cell_measurement_temperature 298(2)
_cell_measurement_theta_max 27.53
_cell_measurement_theta_min 3.05
_cell_volume 1925.03(14)
_computing_cell_refinement 'Bruker SMART'
_computing_data_collection 'Bruker SMART'
_computing_data_reduction 'Bruker SAINT'
_computing_molecular_graphics 'Bruker SHELXTL'
_computing_publication_material 'Bruker SHELXTL'
_computing_structure_refinement 'SHELXL-97 (Sheldrick, 1997)'
_computing_structure_solution 'SHELXS-97 (Sheldrick, 1990)'
_diffrn_ambient_temperature 298(2)
_diffrn_measured_fraction_theta_full 0.998
_diffrn_measured_fraction_theta_max 0.998
_diffrn_measurement_device_type 'CCD area detector'
_diffrn_measurement_method 'phi and omega scans'
_diffrn_radiation_monochromator graphite
_diffrn_radiation_source 'fine-focus sealed tube'
_diffrn_radiation_type MoK\a
_diffrn_radiation_wavelength 0.71073
_diffrn_reflns_av_R_equivalents 0.0207
_diffrn_reflns_av_sigmaI/netI 0.0213
_diffrn_reflns_limit_h_max 16
_diffrn_reflns_limit_h_min -16
_diffrn_reflns_limit_k_max 9
_diffrn_reflns_limit_k_min -9
_diffrn_reflns_limit_l_max 23
_diffrn_reflns_limit_l_min -19
_diffrn_reflns_number 12153
_diffrn_reflns_theta_full 25.50
_diffrn_reflns_theta_max 25.50
_diffrn_reflns_theta_min 1.66
_exptl_absorpt_coefficient_mu 4.313
_exptl_absorpt_correction_T_max 0.5453
_exptl_absorpt_correction_T_min 0.3780
_exptl_absorpt_correction_type multi-scan
_exptl_absorpt_process_details 'SADABS (Sheldrick, 1996)'
_exptl_crystal_colour colorless
_exptl_crystal_density_diffrn 2.285
_exptl_crystal_density_method 'not measured'
_exptl_crystal_description block
_exptl_crystal_F_000 1272
_exptl_crystal_size_max 0.28
_exptl_crystal_size_mid 0.22
_exptl_crystal_size_min 0.16
_refine_diff_density_max 2.938
_refine_diff_density_min -2.519
_refine_diff_density_rms 0.159
_refine_ls_extinction_method none
_refine_ls_goodness_of_fit_ref 1.045
_refine_ls_hydrogen_treatment mixed
_refine_ls_matrix_type full
_refine_ls_number_parameters 295
_refine_ls_number_reflns 3564
_refine_ls_number_restraints 14
_refine_ls_restrained_S_all 1.044
_refine_ls_R_factor_all 0.0441
_refine_ls_R_factor_gt 0.0401
_refine_ls_shift/su_max 0.002
_refine_ls_shift/su_mean 0.000
_refine_ls_structure_factor_coef Fsqd
_refine_ls_weighting_details 'calc w=1/[\s^2^(Fo^2^)+(0.0472P)^2^+18.0435P] where P=(Fo^2^+2Fc^2^)/3'
_refine_ls_weighting_scheme calc
_refine_ls_wR_factor_gt 0.0988
_refine_ls_wR_factor_ref 0.1019
_reflns_number_gt 3226
_reflns_number_total 3564
_reflns_threshold_expression >2sigma(I)
_cod_data_source_file ic9007125_si_001_2.cif
_cod_data_source_block compound_2_for_CCDC_#717401
_cod_depositor_comments
;
The following automatic conversions were performed:
'_symmetry_cell_setting' value 'Monoclinic' changed to 'monoclinic'
according to '/home/saulius/struct/CIF-dictionaries/cif_core.dic'
dictionary named 'cif_core.dic' version 2.4.1 from 2010-06-29.

Automatic conversion script
Id: cif_fix_enum 1527 2010-12-29 10:47:43Z saulius 
;
_cod_database_code 4302733

loop_
_symmetry_equiv_pos_as_xyz
'x, y, z'
'-x+1/2, y+1/2, -z+1/2'
'-x, -y, -z'
'x-1/2, -y-1/2, z-1/2'

loop_
_atom_site_label
_atom_site_type_symbol
_atom_site_fract_x
_atom_site_fract_y
_atom_site_fract_z
_atom_site_U_iso_or_equiv
_atom_site_adp_type
_atom_site_occupancy
_atom_site_symmetry_multiplicity
_atom_site_calc_flag
_atom_site_refinement_flags
_atom_site_disorder_assembly
_atom_site_disorder_group
Eu1 Eu 0.803543(10) 0.929188(19) 0.141883(7) 0.02066(4) Uani 1 1 d D . .
Ag1 Ag 0.88550(3) 1.46644(6) 0.01257(3) 0.10973(18) Uani 1 1 d . . .
O1 O 0.88245(16) 0.6643(3) 0.20358(12) 0.0313(6) Uani 1 1 d . . .
O2 O 0.9984(2) 0.4488(3) 0.21804(16) 0.0486(8) Uani 1 1 d . . .
O3 O 0.87825(17) 1.1466(3) 0.07434(12) 0.0350(6) Uani 1 1 d . . .
O4 O 0.7323(2) 0.6037(4) -0.06263(14) 0.0466(8) Uani 1 1 d . . .
O5 O 0.79905(17) 0.7153(3) 0.04381(12) 0.0330(6) Uani 1 1 d . . .
O6 O 1.0113(2) 1.2693(4) 0.04524(16) 0.0566(8) Uani 1 1 d . . .
O7 O 0.70244(17) 1.1954(3) 0.13929(11) 0.0317(6) Uani 1 1 d . . .
O8 O 0.5992(2) 1.4050(3) 0.08108(16) 0.0505(8) Uani 1 1 d . . .
O9 O 0.66458(16) 0.7241(3) 0.13936(10) 0.0304(6) Uani 1 1 d D . .
H9A H 0.6585(11) 0.709(3) 0.1813(3) 0.046 Uiso 1 1 d D . .
H9B H 0.654(2) 0.6324(9) 0.1133(4) 0.046 Uiso 1 1 d D . .
O10 O 0.74538(17) 0.9291(3) 0.25077(12) 0.0321(6) Uani 1 1 d D . .
H10A H 0.7835(7) 0.8789(14) 0.2850(4) 0.048 Uiso 1 1 d D . .
H10B H 0.7125(6) 1.0193(9) 0.2569(5) 0.048 Uiso 1 1 d D . .
O11 O 0.91626(17) 1.1228(3) 0.23183(12) 0.0363(7) Uani 1 1 d D . .
H11A H 0.9620(6) 1.0565(11) 0.2545(8) 0.055 Uiso 1 1 d D . .
H11B H 0.9346(10) 1.2252(8) 0.2214(9) 0.055 Uiso 1 1 d D . .
H1WB H 0.1091(5) 0.991(4) 0.3023(4) 0.055 Uiso 1 1 d D . .
O1W O 0.0656(4) 0.9735(7) 0.3269(2) 0.226(3) Uani 1 1 d D . .
H1WA H 0.0889(16) 0.963(6) 0.3708(3) 0.340 Uiso 1 1 d D . .
N1 N 0.98176(19) 0.8692(4) 0.13423(14) 0.0286(7) Uani 1 1 d . . .
N2 N 0.67940(18) 0.9918(3) 0.02637(13) 0.0250(6) Uani 1 1 d . . .
C1 C 0.9652(2) 0.5995(4) 0.19767(18) 0.0318(9) Uani 1 1 d . . .
C2 C 1.0280(2) 0.7191(5) 0.1620(2) 0.0381(9) Uani 1 1 d . . .
C3 C 1.1244(3) 0.6782(6) 0.1570(3) 0.0745(14) Uani 1 1 d . . .
H3 H 1.1545 0.5709 0.1750 0.089 Uiso 1 1 calc R . .
C4 C 1.1742(3) 0.8008(7) 0.1245(3) 0.1012(18) Uani 1 1 d . . .
H4 H 1.2392 0.7770 0.1202 0.121 Uiso 1 1 calc R . .
C5 C 1.1281(3) 0.9591(6) 0.0981(3) 0.0742(14) Uani 1 1 d . . .
H5 H 1.1624 1.0450 0.0779 0.089 Uiso 1 1 calc R . .
C6 C 1.0300(2) 0.9877(5) 0.10218(19) 0.0385(9) Uani 1 1 d . . .
C7 C 0.9705(3) 1.1471(5) 0.07255(19) 0.0369(9) Uani 1 1 d . . .
C8 C 0.7371(2) 0.7207(4) -0.01583(16) 0.0286(8) Uani 1 1 d . . .
C9 C 0.6693(2) 0.8817(4) -0.02945(16) 0.0282(8) Uani 1 1 d . . .
C10 C 0.6063(3) 0.9208(5) -0.09419(19) 0.0392(10) Uani 1 1 d . . .
H10 H 0.6014 0.8429 -0.1324 0.047 Uiso 1 1 calc R . .
C11 C 0.5506(3) 1.0780(5) -0.10122(19) 0.0451(11) Uani 1 1 d . . .
H11 H 0.5074 1.1070 -0.1441 0.054 Uiso 1 1 calc R . .
C12 C 0.5606(3) 1.1907(5) -0.04331(19) 0.0382(10) Uani 1 1 d . . .
H12 H 0.5240 1.2967 -0.0465 0.046 Uiso 1 1 calc R . .
C13 C 0.6256(2) 1.1434(4) 0.01913(17) 0.0271(8) Uani 1 1 d . . .
C14 C 0.6433(2) 1.2592(4) 0.08442(17) 0.0296(8) Uani 1 1 d . . .

loop_
_atom_site_aniso_label
_atom_site_aniso_U_11
_atom_site_aniso_U_22
_atom_site_aniso_U_33
_atom_site_aniso_U_23
_atom_site_aniso_U_13
_atom_site_aniso_U_12
Eu1 0.02296(7) 0.01832(7) 0.02130(7) 0.00101(5) 0.00624(5) 0.00191(5)
Ag1 0.0913(2) 0.0726(2) 0.1790(4) 0.0588(3) 0.0594(3) 0.05492(19)
O1 0.0304(10) 0.0293(11) 0.0362(11) 0.0080(9) 0.0117(9) 0.0020(9)
O2 0.0470(13) 0.0319(12) 0.0700(16) 0.0237(12) 0.0198(12) 0.0103(11)
O3 0.0370(11) 0.0275(11) 0.0447(12) 0.0136(10) 0.0184(9) 0.0069(10)
O4 0.0573(15) 0.0395(13) 0.0397(13) -0.0144(11) 0.0042(12) 0.0135(12)
O5 0.0374(11) 0.0301(11) 0.0302(11) -0.0023(10) 0.0051(9) 0.0080(10)
O6 0.0552(13) 0.0382(13) 0.0888(16) 0.0325(12) 0.0422(12) 0.0084(12)
O7 0.0387(11) 0.0262(11) 0.0279(11) -0.0024(9) 0.0028(9) 0.0069(10)
O8 0.0550(15) 0.0291(12) 0.0567(16) -0.0087(12) -0.0099(13) 0.0157(12)
O9 0.0343(10) 0.0281(11) 0.0288(10) -0.0022(9) 0.0071(9) -0.0052(10)
O10 0.0406(11) 0.0273(11) 0.0313(10) 0.0006(9) 0.0140(9) 0.0048(10)
O11 0.0410(12) 0.0277(11) 0.0384(12) 0.0024(10) 0.0047(10) -0.0044(10)
O1W 0.286(6) 0.084(3) 0.202(5) -0.012(3) -0.171(4) 0.057(4)
N1 0.0284(12) 0.0265(13) 0.0338(13) 0.0069(11) 0.0130(10) 0.0017(11)
N2 0.0272(11) 0.0225(12) 0.0263(12) 0.0006(10) 0.0081(10) 0.0025(11)
C1 0.0332(15) 0.0276(16) 0.0348(16) 0.0070(13) 0.0081(13) 0.0018(13)
C2 0.0332(15) 0.0277(16) 0.056(2) 0.0127(15) 0.0145(14) 0.0074(14)
C3 0.052(2) 0.059(2) 0.124(3) 0.056(2) 0.043(2) 0.0290(19)
C4 0.0495(19) 0.083(3) 0.191(4) 0.070(3) 0.069(2) 0.029(2)
C5 0.0478(19) 0.063(2) 0.127(3) 0.053(2) 0.0510(19) 0.0189(19)
C6 0.0343(15) 0.0373(17) 0.0500(18) 0.0151(15) 0.0224(13) 0.0068(15)
C7 0.0423(17) 0.0280(16) 0.0446(17) 0.0091(14) 0.0186(14) 0.0047(14)
C8 0.0307(14) 0.0257(15) 0.0312(15) -0.0031(13) 0.0106(12) 0.0024(13)
C9 0.0283(14) 0.0295(15) 0.0273(14) -0.0027(13) 0.0072(12) 0.0020(13)
C10 0.0413(18) 0.044(2) 0.0293(16) -0.0085(15) 0.0018(14) 0.0096(16)
C11 0.046(2) 0.057(2) 0.0276(17) -0.0001(16) -0.0012(15) 0.0167(18)
C12 0.0396(17) 0.0341(17) 0.0384(17) 0.0000(15) 0.0038(15) 0.0129(15)
C13 0.0241(13) 0.0254(14) 0.0318(15) 0.0031(13) 0.0061(12) 0.0015(12)
C14 0.0347(15) 0.0216(14) 0.0322(15) -0.0009(13) 0.0068(13) 0.0038(13)

loop_
_atom_type_symbol
_atom_type_description
_atom_type_scat_dispersion_real
_atom_type_scat_dispersion_imag
_atom_type_scat_source
C C 0.0033 0.0016 'International Tables Vol C Tables 4.2.6.8 and 6.1.1.4'
H H 0.0000 0.0000 'International Tables Vol C Tables 4.2.6.8 and 6.1.1.4'
N N 0.0061 0.0033 'International Tables Vol C Tables 4.2.6.8 and 6.1.1.4'
O O 0.0106 0.0060 'International Tables Vol C Tables 4.2.6.8 and 6.1.1.4'
Ag Ag -0.8971 1.1015 'International Tables Vol C Tables 4.2.6.8 and 6.1.1.4'
Eu Eu -0.1578 3.6682 'International Tables Vol C Tables 4.2.6.8 and 6.1.1.4'

loop_
_geom_angle_atom_site_label_1
_geom_angle_atom_site_label_2
_geom_angle_atom_site_label_3
_geom_angle
_geom_angle_site_symmetry_1
_geom_angle_site_symmetry_3
_geom_angle_publ_flag
O7 Eu1 O10 73.54(7) . . ?
O7 Eu1 O1 150.12(8) . . ?
O10 Eu1 O1 76.68(7) . . ?
O7 Eu1 O9 94.02(8) . . ?
O10 Eu1 O9 66.78(7) . . ?
O1 Eu1 O9 76.20(7) . . ?
O7 Eu1 O3 75.78(8) . . ?
O10 Eu1 O3 136.65(7) . . ?
O1 Eu1 O3 127.25(8) . . ?
O9 Eu1 O3 145.58(7) . . ?
O7 Eu1 O5 126.83(7) . . ?
O10 Eu1 O5 135.64(8) . . ?
O1 Eu1 O5 77.61(7) . . ?
O9 Eu1 O5 72.34(8) . . ?
O3 Eu1 O5 87.50(8) . . ?
O7 Eu1 O11 78.73(7) . . ?
O10 Eu1 O11 70.62(8) . . ?
O1 Eu1 O11 89.33(7) . . ?
O9 Eu1 O11 137.07(7) . . ?
O3 Eu1 O11 73.94(8) . . ?
O5 Eu1 O11 144.03(8) . . ?
O7 Eu1 N1 134.79(8) . . ?
O10 Eu1 N1 124.52(8) . . ?
O1 Eu1 N1 63.56(8) . . ?
O9 Eu1 N1 130.79(8) . . ?
O3 Eu1 N1 63.69(8) . . ?
O5 Eu1 N1 72.36(8) . . ?
O11 Eu1 N1 71.81(8) . . ?
O7 Eu1 N2 63.95(8) . . ?
O10 Eu1 N2 118.78(8) . . ?
O1 Eu1 N2 136.10(8) . . ?
O9 Eu1 N2 74.30(8) . . ?
O3 Eu1 N2 71.70(8) . . ?
O5 Eu1 N2 62.88(8) . . ?
O11 Eu1 N2 134.02(8) . . ?
N1 Eu1 N2 116.70(8) . . ?
O7 Eu1 H9A 92.6(4) . . ?
O10 Eu1 H9A 50.9(2) . . ?
O1 Eu1 H9A 70.0(3) . . ?
O9 Eu1 H9A 16.52(16) . . ?
O3 Eu1 H9A 159.7(2) . . ?
O5 Eu1 H9A 86.4(3) . . ?
O11 Eu1 H9A 120.67(18) . . ?
N1 Eu1 H9A 131.9(4) . . ?
N2 Eu1 H9A 88.3(2) . . ?
O6 Ag1 O5 147.47(10) . 1_565 ?
O6 Ag1 O4 157.96(10) . 1_565 ?
O5 Ag1 O4 54.44(8) 1_565 1_565 ?
O6 Ag1 Ag1 56.42(7) . 3_785 ?
O5 Ag1 Ag1 117.91(6) 1_565 3_785 ?
O4 Ag1 Ag1 123.67(7) 1_565 3_785 ?
C1 O1 Eu1 125.2(2) . . ?
C7 O3 Eu1 123.7(2) . . ?
C8 O4 Ag1 87.86(19) . 1_545 ?
C8 O5 Ag1 93.70(19) . 1_545 ?
C8 O5 Eu1 125.0(2) . . ?
Ag1 O5 Eu1 141.23(9) 1_545 . ?
C7 O6 Ag1 101.8(2) . . ?
C14 O7 Eu1 125.3(2) . . ?
Eu1 O9 H9A 108.1(11) . . ?
Eu1 O9 H9B 123(2) . . ?
H9A O9 H9B 115.5(15) . . ?
Eu1 O10 H10A 114.9(7) . . ?
Eu1 O10 H10B 114.9(7) . . ?
H10A O10 H10B 120.7(10) . . ?
Eu1 O11 H11A 107.3(8) . . ?
Eu1 O11 H11B 121.6(11) . . ?
H11A O11 H11B 115.4(11) . . ?
H1WB O1W H1WA 115.0(16) . . ?
C6 N1 C2 119.9(3) . . ?
C6 N1 Eu1 119.9(2) . . ?
C2 N1 Eu1 120.2(2) . . ?
C9 N2 C13 118.5(3) . . ?
C9 N2 Eu1 121.8(2) . . ?
C13 N2 Eu1 119.58(19) . . ?
O2 C1 O1 126.1(3) . . ?
O2 C1 C2 118.1(3) . . ?
O1 C1 C2 115.7(3) . . ?
N1 C2 C3 122.1(4) . . ?
N1 C2 C1 114.1(3) . . ?
C3 C2 C1 123.8(3) . . ?
C4 C3 C2 118.0(4) . . ?
C4 C3 H3 121.0 . . ?
C2 C3 H3 121.0 . . ?
C3 C4 C5 120.1(4) . . ?
C3 C4 H4 119.9 . . ?
C5 C4 H4 119.9 . . ?
C4 C5 C6 118.8(4) . . ?
C4 C5 H5 120.6 . . ?
C6 C5 H5 120.6 . . ?
N1 C6 C5 121.0(3) . . ?
N1 C6 C7 114.9(3) . . ?
C5 C6 C7 124.0(4) . . ?
O6 C7 O3 123.9(3) . . ?
O6 C7 C6 119.2(3) . . ?
O3 C7 C6 116.8(3) . . ?
O4 C8 O5 123.5(3) . . ?
O4 C8 C9 120.0(3) . . ?
O5 C8 C9 116.5(3) . . ?
N2 C9 C10 122.2(3) . . ?
N2 C9 C8 113.5(3) . . ?
C10 C9 C8 124.2(3) . . ?
C9 C10 C11 118.9(3) . . ?
C9 C10 H10 120.5 . . ?
C11 C10 H10 120.5 . . ?
C12 C11 C10 118.7(3) . . ?
C12 C11 H11 120.6 . . ?
C10 C11 H11 120.6 . . ?
C13 C12 C11 118.9(3) . . ?
C13 C12 H12 120.6 . . ?
C11 C12 H12 120.6 . . ?
N2 C13 C12 122.7(3) . . ?
N2 C13 C14 114.5(3) . . ?
C12 C13 C14 122.8(3) . . ?
O8 C14 O7 125.6(3) . . ?
O8 C14 C13 118.3(3) . . ?
O7 C14 C13 116.0(3) . . ?

loop_
_geom_bond_atom_site_label_1
_geom_bond_atom_site_label_2
_geom_bond_distance
_geom_bond_site_symmetry_2
_geom_bond_publ_flag
Eu1 O7 2.413(2) . ?
Eu1 O10 2.416(2) . ?
Eu1 O1 2.429(2) . ?
Eu1 O9 2.435(2) . ?
Eu1 O3 2.446(2) . ?
Eu1 O5 2.467(2) . ?
Eu1 O11 2.506(2) . ?
Eu1 N1 2.523(3) . ?
Eu1 N2 2.529(2) . ?
Eu1 H9A 2.812(16) . ?
Ag1 O6 2.245(3) . ?
Ag1 O5 2.350(2) 1_565 ?
Ag1 O4 2.490(3) 1_565 ?
Ag1 Ag1 3.3247(10) 3_785 ?
O1 C1 1.263(4) . ?
O2 C1 1.241(4) . ?
O3 C7 1.275(4) . ?
O4 C8 1.247(4) . ?
O4 Ag1 2.490(3) 1_545 ?
O5 C8 1.270(4) . ?
O5 Ag1 2.350(2) 1_545 ?
O6 C7 1.246(5) . ?
O7 C14 1.273(4) . ?
O8 C14 1.237(4) . ?
O9 H9A 0.841(7) . ?
O9 H9B 0.842(6) . ?
O10 H10A 0.834(6) . ?
O10 H10B 0.832(6) . ?
O11 H11A 0.840(7) . ?
O11 H11B 0.842(7) . ?
O1W H1WB 0.854(8) . ?
O1W H1WA 0.840(7) . ?
N1 C6 1.336(5) . ?
N1 C2 1.336(4) . ?
N2 C9 1.337(4) . ?
N2 C13 1.338(4) . ?
C1 C2 1.510(5) . ?
C2 C3 1.382(6) . ?
C3 C4 1.375(7) . ?
C3 H3 0.9300 . ?
C4 C5 1.379(7) . ?
C4 H4 0.9300 . ?
C5 C6 1.384(6) . ?
C5 H5 0.9300 . ?
C6 C7 1.480(5) . ?
C8 C9 1.504(4) . ?
C9 C10 1.382(4) . ?
C10 C11 1.387(5) . ?
C10 H10 0.9300 . ?
C11 C12 1.381(5) . ?
C11 H11 0.9300 . ?
C12 C13 1.376(4) . ?
C12 H12 0.9300 . ?
C13 C14 1.503(4) . ?

loop_
_geom_hbond_atom_site_label_D
_geom_hbond_atom_site_label_H
_geom_hbond_atom_site_label_A
_geom_hbond_distance_DH
_geom_hbond_distance_HA
_geom_hbond_distance_DA
_geom_hbond_angle_DHA
_geom_hbond_site_symmetry_A
O1W H1WA O4 0.840(7) 2.15(2) 2.815(5) 136(2) 4_576
O11 H11B O2 0.842(7) 1.888(8) 2.713(3) 166.5(15) 1_565
O11 H11A O1W 0.840(7) 1.862(10) 2.668(5) 160.4(14) 1_655
O10 H10B O9 0.832(6) 2.769(9) 3.111(3) 106.6(7) 2_655
O10 H10B O1 0.832(6) 1.974(8) 2.760(3) 157.4(10) 2_655
O10 H10A O7 0.834(6) 1.980(8) 2.715(3) 146.6(10) 2_645
O9 H9B O8 0.842(6) 1.898(12) 2.694(3) 157(2) 1_545
O9 H9A O11 0.841(7) 2.252(11) 3.043(3) 156.7(14) 2_645

loop_
_geom_torsion_atom_site_label_1
_geom_torsion_atom_site_label_2
_geom_torsion_atom_site_label_3
_geom_torsion_atom_site_label_4
_geom_torsion
_geom_torsion_site_symmetry_1
_geom_torsion_site_symmetry_2
_geom_torsion_site_symmetry_3
_geom_torsion_site_symmetry_4
_geom_torsion_publ_flag
O7 Eu1 O1 C1 -145.9(2) . . . . ?
O10 Eu1 O1 C1 -150.5(3) . . . . ?
O9 Eu1 O1 C1 140.5(3) . . . . ?
O3 Eu1 O1 C1 -11.2(3) . . . . ?
O5 Eu1 O1 C1 65.9(2) . . . . ?
O11 Eu1 O1 C1 -80.3(2) . . . . ?
N1 Eu1 O1 C1 -10.3(2) . . . . ?
N2 Eu1 O1 C1 91.6(3) . . . . ?
O7 Eu1 O3 C7 150.8(3) . . . . ?
O10 Eu1 O3 C7 104.8(3) . . . . ?
O1 Eu1 O3 C7 -7.8(3) . . . . ?
O9 Eu1 O3 C7 -133.2(2) . . . . ?
O5 Eu1 O3 C7 -80.1(3) . . . . ?
O11 Eu1 O3 C7 68.7(3) . . . . ?
N1 Eu1 O3 C7 -8.6(2) . . . . ?
N2 Eu1 O3 C7 -142.4(3) . . . . ?
O7 Eu1 O5 C8 -5.3(3) . . . . ?
O10 Eu1 O5 C8 99.8(3) . . . . ?
O1 Eu1 O5 C8 155.6(3) . . . . ?
O9 Eu1 O5 C8 76.3(3) . . . . ?
O3 Eu1 O5 C8 -75.4(3) . . . . ?
O11 Eu1 O5 C8 -133.3(2) . . . . ?
N1 Eu1 O5 C8 -138.6(3) . . . . ?
N2 Eu1 O5 C8 -4.7(2) . . . . ?
O7 Eu1 O5 Ag1 171.25(14) . . . 1_545 ?
O10 Eu1 O5 Ag1 -83.7(2) . . . 1_545 ?
O1 Eu1 O5 Ag1 -27.91(16) . . . 1_545 ?
O9 Eu1 O5 Ag1 -107.17(18) . . . 1_545 ?
O3 Eu1 O5 Ag1 101.13(17) . . . 1_545 ?
O11 Eu1 O5 Ag1 43.2(2) . . . 1_545 ?
N1 Eu1 O5 Ag1 37.98(17) . . . 1_545 ?
N2 Eu1 O5 Ag1 171.8(2) . . . 1_545 ?
O5 Ag1 O6 C7 89.0(3) 1_565 . . . ?
O4 Ag1 O6 C7 -83.1(4) 1_565 . . . ?
Ag1 Ag1 O6 C7 179.3(3) 3_785 . . . ?
O10 Eu1 O7 C14 -142.1(3) . . . . ?
O1 Eu1 O7 C14 -146.8(2) . . . . ?
O9 Eu1 O7 C14 -77.8(3) . . . . ?
O3 Eu1 O7 C14 68.9(3) . . . . ?
O5 Eu1 O7 C14 -6.9(3) . . . . ?
O11 Eu1 O7 C14 145.0(3) . . . . ?
N1 Eu1 O7 C14 95.2(3) . . . . ?
N2 Eu1 O7 C14 -7.4(2) . . . . ?
O7 Eu1 N1 C6 -24.4(3) . . . . ?
O10 Eu1 N1 C6 -125.8(2) . . . . ?
O1 Eu1 N1 C6 -175.0(3) . . . . ?
O9 Eu1 N1 C6 146.4(2) . . . . ?
O3 Eu1 N1 C6 4.3(2) . . . . ?
O5 Eu1 N1 C6 100.4(3) . . . . ?
O11 Eu1 N1 C6 -76.4(2) . . . . ?
N2 Eu1 N1 C6 54.4(3) . . . . ?
O7 Eu1 N1 C2 155.7(2) . . . . ?
O10 Eu1 N1 C2 54.3(3) . . . . ?
O1 Eu1 N1 C2 5.2(2) . . . . ?
O9 Eu1 N1 C2 -33.5(3) . . . . ?
O3 Eu1 N1 C2 -175.6(3) . . . . ?
O5 Eu1 N1 C2 -79.5(3) . . . . ?
O11 Eu1 N1 C2 103.8(3) . . . . ?
N2 Eu1 N1 C2 -125.4(2) . . . . ?
O7 Eu1 N2 C9 -178.8(3) . . . . ?
O10 Eu1 N2 C9 -127.7(2) . . . . ?
O1 Eu1 N2 C9 -26.7(3) . . . . ?
O9 Eu1 N2 C9 -76.2(2) . . . . ?
O3 Eu1 N2 C9 98.5(3) . . . . ?
O5 Eu1 N2 C9 1.7(2) . . . . ?
O11 Eu1 N2 C9 142.0(2) . . . . ?
N1 Eu1 N2 C9 52.0(3) . . . . ?
O7 Eu1 N2 C13 4.6(2) . . . . ?
O10 Eu1 N2 C13 55.7(3) . . . . ?
O1 Eu1 N2 C13 156.8(2) . . . . ?
O9 Eu1 N2 C13 107.3(2) . . . . ?
O3 Eu1 N2 C13 -78.1(2) . . . . ?
O5 Eu1 N2 C13 -174.9(3) . . . . ?
O11 Eu1 N2 C13 -34.5(3) . . . . ?
N1 Eu1 N2 C13 -124.6(2) . . . . ?
Eu1 O1 C1 O2 -166.1(3) . . . . ?
Eu1 O1 C1 C2 13.6(4) . . . . ?
C6 N1 C2 C3 -2.0(6) . . . . ?
Eu1 N1 C2 C3 177.8(3) . . . . ?
C6 N1 C2 C1 178.9(3) . . . . ?
Eu1 N1 C2 C1 -1.2(4) . . . . ?
O2 C1 C2 N1 172.4(3) . . . . ?
O1 C1 C2 N1 -7.4(4) . . . . ?
O2 C1 C2 C3 -6.7(6) . . . . ?
O1 C1 C2 C3 173.6(4) . . . . ?
N1 C2 C3 C4 2.5(7) . . . . ?
C1 C2 C3 C4 -178.5(4) . . . . ?
C2 C3 C4 C5 0.0(8) . . . . ?
C3 C4 C5 C6 -2.9(9) . . . . ?
C2 N1 C6 C5 -1.0(5) . . . . ?
Eu1 N1 C6 C5 179.1(3) . . . . ?
C2 N1 C6 C7 179.1(3) . . . . ?
Eu1 N1 C6 C7 -0.8(4) . . . . ?
C4 C5 C6 N1 3.4(7) . . . . ?
C4 C5 C6 C7 -176.7(5) . . . . ?
Ag1 O6 C7 O3 3.4(4) . . . . ?
Ag1 O6 C7 C6 -179.5(3) . . . . ?
Eu1 O3 C7 O6 -171.2(3) . . . . ?
Eu1 O3 C7 C6 11.6(4) . . . . ?
N1 C6 C7 O6 176.0(3) . . . . ?
C5 C6 C7 O6 -3.9(6) . . . . ?
N1 C6 C7 O3 -6.7(5) . . . . ?
C5 C6 C7 O3 173.4(4) . . . . ?
Ag1 O4 C8 O5 -6.8(3) 1_545 . . . ?
Ag1 O4 C8 C9 171.3(3) 1_545 . . . ?
Ag1 O5 C8 O4 7.2(4) 1_545 . . . ?
Eu1 O5 C8 O4 -174.9(3) . . . . ?
Ag1 O5 C8 C9 -171.0(3) 1_545 . . . ?
Eu1 O5 C8 C9 6.8(4) . . . . ?
C13 N2 C9 C10 0.9(5) . . . . ?
Eu1 N2 C9 C10 -175.7(3) . . . . ?
C13 N2 C9 C8 177.2(3) . . . . ?
Eu1 N2 C9 C8 0.6(4) . . . . ?
O4 C8 C9 N2 177.1(3) . . . . ?
O5 C8 C9 N2 -4.6(4) . . . . ?
O4 C8 C9 C10 -6.6(5) . . . . ?
O5 C8 C9 C10 171.7(3) . . . . ?
N2 C9 C10 C11 -1.0(6) . . . . ?
C8 C9 C10 C11 -177.0(3) . . . . ?
C9 C10 C11 C12 0.4(6) . . . . ?
C10 C11 C12 C13 0.2(6) . . . . ?
C9 N2 C13 C12 -0.2(5) . . . . ?
Eu1 N2 C13 C12 176.5(3) . . . . ?
C9 N2 C13 C14 -179.2(3) . . . . ?
Eu1 N2 C13 C14 -2.5(4) . . . . ?
C11 C12 C13 N2 -0.4(6) . . . . ?
C11 C12 C13 C14 178.5(3) . . . . ?
Eu1 O7 C14 O8 -172.1(3) . . . . ?
Eu1 O7 C14 C13 9.0(4) . . . . ?
N2 C13 C14 O8 177.2(3) . . . . ?
C12 C13 C14 O8 -1.7(5) . . . . ?
N2 C13 C14 O7 -3.7(4) . . . . ?
C12 C13 C14 O7 177.3(3) . . . . ?
